data_4313969
loop_
_publ_author_name
'Marcus Schiefer'
'N. Dastagiri Reddy'
'Hans-J\"urgen Ahn'
'Andreas Stasch'
'Herbert W. Roesky'
'A. Christine Schlicker'
'Hans-Georg Schmidt'
'Mathias Noltemeyer'
'Denis Vidovic'

_publ_section_title
;
 Neutral and Ionic Aluminum, Gallium, and Indium Compounds Carrying Two or
 Three Terminal Ethynyl Groups
;
_journal_name_full 'Inorganic Chemistry'
_journal_page_first 4970
_journal_page_last 4976
_journal_paper_doi 10.1021/ic0342806
_journal_volume 42
_journal_year 2003
_chemical_formula_sum 'C50 H93 In Li N O10 Si4'
_chemical_formula_weight 1102.37
_chemical_name_systematic
;
compound 3
;
_space_group_IT_number 2
_symmetry_cell_setting triclinic
_symmetry_space_group_name_Hall '-P 1'
_symmetry_space_group_name_H-M 'P -1'
_atom_sites_solution_hydrogens geom
_atom_sites_solution_primary direct
_atom_sites_solution_secondary difmap
_audit_creation_method SHELXL-97
_cell_angle_alpha 65.49(3)
_cell_angle_beta 83.97(3)
_cell_angle_gamma 78.81(3)
_cell_formula_units_Z 2
_cell_length_a 13.441(3)
_cell_length_b 15.106(3)
_cell_length_c 17.374(4)
_cell_measurement_temperature 133(2)
_cell_volume 3147.5(14)
_computing_structure_refinement 'SHELXL-97 (Sheldrick, 1997)'
_computing_structure_solution 'SHELXS-97 (Sheldrick, 1990)'
_diffrn_ambient_temperature 133(2)
_diffrn_measured_fraction_theta_full 0.993
_diffrn_measured_fraction_theta_max 0.993
_diffrn_radiation_monochromator graphite
_diffrn_radiation_source 'fine-focus sealed tube'
_diffrn_radiation_type MoK\a
_diffrn_radiation_wavelength 0.71073
_diffrn_reflns_av_R_equivalents 0.0752
_diffrn_reflns_av_sigmaI/netI 0.0384
_diffrn_reflns_limit_h_max 15
_diffrn_reflns_limit_h_min -15
_diffrn_reflns_limit_k_max 17
_diffrn_reflns_limit_k_min -17
_diffrn_reflns_limit_l_max 20
_diffrn_reflns_limit_l_min -20
_diffrn_reflns_number 58440
_diffrn_reflns_theta_full 24.69
_diffrn_reflns_theta_max 24.69
_diffrn_reflns_theta_min 1.96
_exptl_absorpt_coefficient_mu 0.499
_exptl_crystal_density_diffrn 1.163
_exptl_crystal_density_method 'not measured'
_exptl_crystal_F_000 1176
_refine_diff_density_max 0.674
_refine_diff_density_min -0.718
_refine_diff_density_rms 0.055
_refine_ls_extinction_method none
_refine_ls_goodness_of_fit_ref 1.001
_refine_ls_hydrogen_treatment mixed
_refine_ls_matrix_type full
_refine_ls_number_parameters 604
_refine_ls_number_reflns 10639
_refine_ls_number_restraints 0
_refine_ls_restrained_S_all 1.001
_refine_ls_R_factor_all 0.0296
_refine_ls_R_factor_gt 0.0256
_refine_ls_shift/su_max 0.002
_refine_ls_shift/su_mean 0.000
_refine_ls_structure_factor_coef Fsqd
_refine_ls_weighting_details 'calc w=1/[\s^2^(Fo^2^)+(0.0427P)^2^+0.0000P] where P=(Fo^2^+2Fc^2^)/3'
_refine_ls_weighting_scheme calc
_refine_ls_wR_factor_gt 0.0654
_refine_ls_wR_factor_ref 0.0664
_reflns_number_gt 9448
_reflns_number_total 10639
_reflns_threshold_expression 2sigma(I)
_cod_data_source_file ic0342806_03.cif
_cod_data_source_block test
_cod_original_cell_volume 3147.6(11)
_cod_database_code 4313969

loop_
_symmetry_equiv_pos_as_xyz
'x, y, z'
'-x, -y, -z'

loop_
_atom_site_label
_atom_site_type_symbol
_atom_site_fract_x
_atom_site_fract_y
_atom_site_fract_z
_atom_site_U_iso_or_equiv
_atom_site_adp_type
_atom_site_occupancy
_atom_site_symmetry_multiplicity
_atom_site_calc_flag
_atom_site_refinement_flags
_atom_site_disorder_assembly
_atom_site_disorder_group
In1 In -0.325912(8) -0.356019(8) 0.189272(7) 0.02047(5) Uani 1 1 d . . .
Si1 Si -0.08250(4) -0.15136(4) -0.03336(3) 0.02982(11) Uani 1 1 d . . .
Si2 Si -0.19687(4) -0.37288(4) 0.46423(3) 0.03479(12) Uani 1 1 d . . .
Si3 Si -0.70506(4) -0.35205(4) 0.16749(3) 0.03232(12) Uani 1 1 d . . .
Si4 Si -0.27500(4) -0.54755(3) 0.13097(3) 0.02618(11) Uani 1 1 d . . .
N1 N -0.26968(10) -0.50342(10) 0.20629(8) 0.0226(3) Uani 1 1 d . . .
C5 C -0.24645(13) -0.25602(13) 0.08369(11) 0.0260(4) Uani 1 1 d . . .
C6 C -0.18719(13) -0.20791(13) 0.03427(11) 0.0270(4) Uani 1 1 d . . .
C7 C -0.13337(16) -0.03080(16) -0.11940(14) 0.0484(6) Uani 1 1 d . . .
H7A H -0.1664 0.0154 -0.0945 0.073 Uiso 1 1 calc R . .
H7B H -0.1829 -0.0409 -0.1513 0.073 Uiso 1 1 calc R . .
H7C H -0.0775 -0.0036 -0.1575 0.073 Uiso 1 1 calc R . .
C11 C 0.00496(16) -0.13328(16) 0.03327(14) 0.0426(5) Uani 1 1 d . . .
H11A H -0.0300 -0.0844 0.0546 0.064 Uiso 1 1 calc R . .
H11B H 0.0649 -0.1099 -0.0008 0.064 Uiso 1 1 calc R . .
H11C H 0.0260 -0.1961 0.0810 0.064 Uiso 1 1 calc R . .
C12 C -0.01373(18) -0.23961(19) -0.07725(16) 0.0524(6) Uani 1 1 d . . .
H12A H -0.0597 -0.2504 -0.1116 0.079 Uiso 1 1 calc R . .
H12B H 0.0109 -0.3024 -0.0308 0.079 Uiso 1 1 calc R . .
H12C H 0.0440 -0.2127 -0.1126 0.079 Uiso 1 1 calc R . .
C1 C -0.28793(13) -0.34373(13) 0.30108(11) 0.0267(4) Uani 1 1 d . . .
C2 C -0.25708(13) -0.34862(13) 0.36568(11) 0.0290(4) Uani 1 1 d . . .
C8 C -0.21691(18) -0.49666(18) 0.54422(13) 0.0506(6) Uani 1 1 d . . .
H8A H -0.2895 -0.4961 0.5583 0.076 Uiso 1 1 calc R . .
H8B H -0.1801 -0.5128 0.5954 0.076 Uiso 1 1 calc R . .
H8C H -0.1917 -0.5462 0.5211 0.076 Uiso 1 1 calc R . .
C9 C -0.05977(17) -0.3671(2) 0.43911(15) 0.0531(6) Uani 1 1 d . . .
H9A H -0.0281 -0.4218 0.4237 0.080 Uiso 1 1 calc R . .
H9B H -0.0268 -0.3719 0.4887 0.080 Uiso 1 1 calc R . .
H9C H -0.0521 -0.3043 0.3916 0.080 Uiso 1 1 calc R . .
C10 C -0.2556(2) -0.2775(2) 0.50491(16) 0.0619(7) Uani 1 1 d . . .
H10B H -0.3278 -0.2813 0.5180 0.093 Uiso 1 1 calc R . .
H10C H -0.2483 -0.2119 0.4618 0.093 Uiso 1 1 calc R . .
H10D H -0.2216 -0.2893 0.5563 0.093 Uiso 1 1 calc R . .
C3 C -0.48720(13) -0.32713(13) 0.17203(11) 0.0265(4) Uani 1 1 d . . .
C4 C -0.57622(13) -0.32799(13) 0.16844(11) 0.0292(4) Uani 1 1 d . . .
C13 C -0.79580(14) -0.28781(15) 0.22383(14) 0.0378(4) Uani 1 1 d . . .
H13A H -0.7783 -0.3153 0.2836 0.057 Uiso 1 1 calc R . .
H13B H -0.8649 -0.2970 0.2195 0.057 Uiso 1 1 calc R . .
H13C H -0.7920 -0.2172 0.1981 0.057 Uiso 1 1 calc R . .
C14 C -0.69979(17) -0.48864(17) 0.22090(19) 0.0571(7) Uani 1 1 d . . .
H14A H -0.6771 -0.5125 0.2790 0.086 Uiso 1 1 calc R . .
H14B H -0.6521 -0.5205 0.1897 0.086 Uiso 1 1 calc R . .
H14C H -0.7674 -0.5045 0.2220 0.086 Uiso 1 1 calc R . .
C15 C -0.74036(18) -0.3055(2) 0.05477(16) 0.0616(7) Uani 1 1 d . . .
H15A H -0.6893 -0.3365 0.0250 0.092 Uiso 1 1 calc R . .
H15B H -0.7436 -0.2337 0.0278 0.092 Uiso 1 1 calc R . .
H15C H -0.8067 -0.3217 0.0523 0.092 Uiso 1 1 calc R . .
C16 C -0.21994(13) -0.56366(12) 0.28397(10) 0.0230(3) Uani 1 1 d . . .
C17 C -0.27606(14) -0.61695(13) 0.35677(11) 0.0287(4) Uani 1 1 d . . .
C18 C -0.22624(16) -0.67604(14) 0.43218(11) 0.0352(4) Uani 1 1 d . . .
H18A H -0.2640 -0.7119 0.4808 0.042 Uiso 1 1 calc R . .
C19 C -0.12265(16) -0.68341(14) 0.43742(12) 0.0367(4) Uani 1 1 d . . .
H19A H -0.0895 -0.7246 0.4890 0.044 Uiso 1 1 calc R . .
C20 C -0.06783(14) -0.63013(14) 0.36681(12) 0.0332(4) Uani 1 1 d . . .
H20A H 0.0031 -0.6347 0.3707 0.040 Uiso 1 1 calc R . .
C21 C -0.11446(13) -0.56994(13) 0.29008(11) 0.0259(4) Uani 1 1 d . . .
C22 C -0.39092(15) -0.60668(16) 0.35533(12) 0.0388(5) Uani 1 1 d . . .
H22A H -0.4117 -0.5692 0.2952 0.047 Uiso 1 1 calc R . .
C23 C -0.44369(17) -0.54802(17) 0.40533(15) 0.0506(6) Uani 1 1 d . . .
H23A H -0.4218 -0.4835 0.3829 0.076 Uiso 1 1 calc R . .
H23B H -0.4260 -0.5839 0.4650 0.076 Uiso 1 1 calc R . .
H23C H -0.5173 -0.5388 0.4004 0.076 Uiso 1 1 calc R . .
C24 C -0.42622(19) -0.70719(19) 0.38838(14) 0.0509(6) Uani 1 1 d . . .
H24A H -0.5004 -0.6972 0.3876 0.076 Uiso 1 1 calc R . .
H24B H -0.4037 -0.7469 0.4464 0.076 Uiso 1 1 calc R . .
H24C H -0.3970 -0.7416 0.3522 0.076 Uiso 1 1 calc R . .
C25 C -0.05141(13) -0.51019(14) 0.21492(11) 0.0311(4) Uani 1 1 d . . .
H25A H -0.0969 -0.4751 0.1655 0.037 Uiso 1 1 calc R . .
C26 C -0.01141(15) -0.43160(15) 0.23183(14) 0.0392(5) Uani 1 1 d . . .
H26A H 0.0280 -0.3939 0.1822 0.059 Uiso 1 1 calc R . .
H26B H 0.0320 -0.4638 0.2811 0.059 Uiso 1 1 calc R . .
H26C H -0.0687 -0.3869 0.2429 0.059 Uiso 1 1 calc R . .
C27 C 0.03609(16) -0.57603(18) 0.19069(15) 0.0468(5) Uani 1 1 d . . .
H27A H 0.0741 -0.5350 0.1418 0.070 Uiso 1 1 calc R . .
H27B H 0.0089 -0.6227 0.1762 0.070 Uiso 1 1 calc R . .
H27C H 0.0813 -0.6125 0.2385 0.070 Uiso 1 1 calc R . .
C28 C -0.24415(15) -0.68570(14) 0.17887(12) 0.0339(4) Uani 1 1 d . . .
H28A H -0.2944 -0.7124 0.2237 0.051 Uiso 1 1 calc R . .
H28B H -0.1765 -0.7064 0.2029 0.051 Uiso 1 1 calc R . .
H28C H -0.2454 -0.7105 0.1351 0.051 Uiso 1 1 calc R . .
C29 C -0.40562(17) -0.50999(17) 0.08717(14) 0.0453(5) Uani 1 1 d . . .
H29A H -0.4555 -0.5317 0.1336 0.068 Uiso 1 1 calc R . .
H29B H -0.4094 -0.5406 0.0479 0.068 Uiso 1 1 calc R . .
H29C H -0.4202 -0.4380 0.0571 0.068 Uiso 1 1 calc R . .
C30 C -0.18380(18) -0.50114(16) 0.03894(12) 0.0435(5) Uani 1 1 d . . .
H30A H -0.1147 -0.5176 0.0597 0.065 Uiso 1 1 calc R . .
H30B H -0.2020 -0.4294 0.0092 0.065 Uiso 1 1 calc R . .
H30C H -0.1872 -0.5323 0.0000 0.065 Uiso 1 1 calc R . .
O3 O 0.51759(9) 0.07228(9) -0.26416(8) 0.0313(3) Uani 1 1 d . . .
O7 O 0.47166(10) -0.00845(9) -0.07256(7) 0.0313(3) Uani 1 1 d . . .
O1 O 0.52262(11) -0.15794(10) -0.15682(9) 0.0395(3) Uani 1 1 d . . .
O5 O 0.30888(10) 0.00145(10) -0.19529(9) 0.0366(3) Uani 1 1 d . . .
O4 O 0.62928(11) 0.21848(11) -0.37548(9) 0.0467(4) Uani 1 1 d . . .
O2L O 0.01260(12) -0.05277(12) -0.38914(11) 0.0538(4) Uani 1 1 d . . .
O1L O -0.19678(13) -0.06252(13) -0.37046(12) 0.0614(5) Uani 1 1 d . . .
O6 O 0.09906(12) 0.05625(13) -0.22675(12) 0.0602(5) Uani 1 1 d . . .
O2 O 0.68402(15) -0.29927(14) -0.17633(13) 0.0683(5) Uani 1 1 d . . .
C43 C 0.43320(16) -0.06462(15) 0.01070(12) 0.0366(4) Uani 1 1 d . . .
H43A H 0.4200 -0.1281 0.0135 0.044 Uiso 1 1 calc R . .
H43B H 0.3683 -0.0277 0.0224 0.044 Uiso 1 1 calc R . .
C38 C 0.47363(15) 0.15125(14) -0.33958(11) 0.0342(4) Uani 1 1 d . . .
H38A H 0.3997 0.1676 -0.3300 0.041 Uiso 1 1 calc R . .
H38B H 0.4841 0.1299 -0.3870 0.041 Uiso 1 1 calc R . .
C44 C 0.50840(16) -0.08378(13) 0.07600(11) 0.0340(4) Uani 1 1 d . . .
H44A H 0.4813 -0.1224 0.1330 0.041 Uiso 1 1 calc R . .
H44B H 0.5724 -0.1229 0.0656 0.041 Uiso 1 1 calc R . .
C37 C 0.52203(16) 0.24118(15) -0.36213(13) 0.0429(5) Uani 1 1 d . . .
H37A H 0.4919 0.2948 -0.4142 0.051 Uiso 1 1 calc R . .
H37B H 0.5088 0.2644 -0.3159 0.051 Uiso 1 1 calc R . .
C39 C 0.24650(17) 0.07638(17) -0.17235(15) 0.0454(5) Uani 1 1 d . . .
H39A H 0.2876 0.1261 -0.1766 0.054 Uiso 1 1 calc R . .
H39B H 0.2219 0.0460 -0.1129 0.054 Uiso 1 1 calc R . .
C36 C 0.67155(15) 0.14260(16) -0.30003(14) 0.0448(5) Uani 1 1 d . . .
H36A H 0.6585 0.1654 -0.2535 0.054 Uiso 1 1 calc R . .
H36B H 0.7459 0.1273 -0.3082 0.054 Uiso 1 1 calc R . .
C40 C 0.15791(16) 0.12596(16) -0.22867(15) 0.0471(5) Uani 1 1 d . . .
H40A H 0.1149 0.1751 -0.2101 0.057 Uiso 1 1 calc R . .
H40B H 0.1824 0.1614 -0.2874 0.057 Uiso 1 1 calc R . .
C35 C 0.62576(15) 0.05065(16) -0.27646(15) 0.0432(5) Uani 1 1 d . . .
H35A H 0.6408 0.0264 -0.3220 0.052 Uiso 1 1 calc R . .
H35B H 0.6560 -0.0017 -0.2238 0.052 Uiso 1 1 calc R . .
C34 C 0.51534(19) -0.20858(19) -0.20989(17) 0.0533(6) Uani 1 1 d . . .
H34A H 0.4708 -0.1650 -0.2577 0.064 Uiso 1 1 calc R . .
H34B H 0.4847 -0.2684 -0.1768 0.064 Uiso 1 1 calc R . .
C4L C -0.12180(19) -0.1486(2) -0.35574(19) 0.0620(7) Uani 1 1 d . . .
H4LA H -0.1089 -0.1601 -0.4083 0.074 Uiso 1 1 calc R . .
H4LB H -0.1473 -0.2067 -0.3115 0.074 Uiso 1 1 calc R . .
C42 C 0.24885(18) -0.06757(17) -0.19460(18) 0.0535(6) Uani 1 1 d . . .
H42A H 0.2240 -0.1037 -0.1362 0.064 Uiso 1 1 calc R . .
H42B H 0.2911 -0.1162 -0.2140 0.064 Uiso 1 1 calc R . .
C3L C -0.02470(19) -0.13714(19) -0.32819(15) 0.0538(6) Uani 1 1 d . . .
H3LA H -0.0366 -0.1308 -0.2734 0.065 Uiso 1 1 calc R . .
H3LB H 0.0267 -0.1967 -0.3200 0.065 Uiso 1 1 calc R . .
C31 C 0.5945(2) -0.21796(19) -0.09125(15) 0.0658(8) Uani 1 1 d . . .
H31A H 0.5674 -0.2780 -0.0524 0.079 Uiso 1 1 calc R . .
H31B H 0.6040 -0.1806 -0.0580 0.079 Uiso 1 1 calc R . .
C2L C -0.0622(2) 0.0324(2) -0.40439(19) 0.0647(7) Uani 1 1 d . . .
H2LA H -0.0364 0.0904 -0.4484 0.078 Uiso 1 1 calc R . .
H2LB H -0.0758 0.0440 -0.3519 0.078 Uiso 1 1 calc R . .
C41 C 0.1607(2) -0.0152(2) -0.2512(2) 0.0683(8) Uani 1 1 d . . .
H41A H 0.1859 0.0174 -0.3101 0.082 Uiso 1 1 calc R . .
H41B H 0.1196 -0.0638 -0.2493 0.082 Uiso 1 1 calc R . .
C33 C 0.6177(2) -0.2373(2) -0.24332(17) 0.0604(7) Uani 1 1 d . . .
H33A H 0.6111 -0.2723 -0.2792 0.072 Uiso 1 1 calc R . .
H33B H 0.6467 -0.1772 -0.2789 0.072 Uiso 1 1 calc R . .
C1L C -0.1588(2) 0.0218(2) -0.43260(17) 0.0628(7) Uani 1 1 d . . .
H1LA H -0.2098 0.0818 -0.4416 0.075 Uiso 1 1 calc R . .
H1LB H -0.1466 0.0145 -0.4870 0.075 Uiso 1 1 calc R . .
C32 C 0.6937(2) -0.2467(2) -0.12779(18) 0.0686(8) Uani 1 1 d . . .
H32A H 0.7227 -0.1867 -0.1639 0.082 Uiso 1 1 calc R . .
H32B H 0.7412 -0.2881 -0.0815 0.082 Uiso 1 1 calc R . .
Li1 Li 0.4529(2) -0.0267(2) -0.17503(19) 0.0312(6) Uani 1 1 d . . .
O3L O 0.50556(16) -0.03726(14) -0.41150(11) 0.0671(5) Uani 1 1 d . . .
C5L C 0.5824(2) -0.07023(19) -0.46059(16) 0.0582(6) Uani 1 1 d . . .
H5L1 H 0.5675 -0.1304 -0.4635 0.070 Uiso 1 1 calc R . .
H5L2 H 0.6486 -0.0871 -0.4334 0.070 Uiso 1 1 calc R . .
C6L C 0.4118(2) -0.0085(2) -0.45175(18) 0.0659(7) Uani 1 1 d . . .
H6L1 H 0.3593 0.0163 -0.4179 0.079 Uiso 1 1 calc R . .
H6L2 H 0.3916 -0.0666 -0.4547 0.079 Uiso 1 1 calc R . .

loop_
_atom_site_aniso_label
_atom_site_aniso_U_11
_atom_site_aniso_U_22
_atom_site_aniso_U_33
_atom_site_aniso_U_23
_atom_site_aniso_U_13
_atom_site_aniso_U_12
In1 0.01973(7) 0.01770(7) 0.02307(7) -0.00648(5) -0.00187(4) -0.00443(5)
Si1 0.0260(2) 0.0265(3) 0.0319(2) -0.0071(2) 0.00413(19) -0.0064(2)
Si2 0.0366(3) 0.0384(3) 0.0315(3) -0.0180(2) -0.0099(2) 0.0028(2)
Si3 0.0214(2) 0.0348(3) 0.0465(3) -0.0212(2) -0.0045(2) -0.0050(2)
Si4 0.0313(2) 0.0220(2) 0.0259(2) -0.00980(19) -0.00307(19) -0.0043(2)
N1 0.0242(7) 0.0181(7) 0.0248(7) -0.0077(6) -0.0016(5) -0.0039(6)
C5 0.0278(9) 0.0218(8) 0.0288(8) -0.0109(7) -0.0008(7) -0.0034(7)
C6 0.0284(9) 0.0229(9) 0.0296(9) -0.0104(7) -0.0001(7) -0.0050(7)
C7 0.0382(11) 0.0390(12) 0.0476(12) 0.0047(10) -0.0010(9) -0.0117(10)
C11 0.0336(10) 0.0377(11) 0.0526(12) -0.0121(9) -0.0032(9) -0.0103(9)
C12 0.0458(12) 0.0578(15) 0.0565(13) -0.0302(12) 0.0136(10) -0.0068(11)
C1 0.0245(8) 0.0250(9) 0.0295(9) -0.0105(7) -0.0016(7) -0.0023(7)
C2 0.0267(9) 0.0268(9) 0.0333(9) -0.0131(7) -0.0023(7) -0.0014(7)
C8 0.0519(13) 0.0526(14) 0.0368(11) -0.0107(10) -0.0046(9) -0.0002(11)
C9 0.0408(12) 0.0683(16) 0.0491(12) -0.0197(11) -0.0180(10) -0.0069(11)
C10 0.0823(18) 0.0596(16) 0.0547(14) -0.0395(13) -0.0209(13) 0.0115(14)
C3 0.0258(9) 0.0211(8) 0.0312(9) -0.0090(7) -0.0031(7) -0.0030(7)
C4 0.0268(9) 0.0256(9) 0.0329(9) -0.0090(7) -0.0046(7) -0.0036(7)
C13 0.0279(9) 0.0381(11) 0.0535(12) -0.0236(9) 0.0008(8) -0.0090(8)
C14 0.0371(12) 0.0406(13) 0.103(2) -0.0374(13) 0.0087(12) -0.0147(10)
C15 0.0385(12) 0.099(2) 0.0605(15) -0.0476(15) -0.0156(11) 0.0022(13)
C16 0.0279(8) 0.0171(8) 0.0247(8) -0.0090(6) -0.0019(6) -0.0037(7)
C17 0.0320(9) 0.0248(9) 0.0279(8) -0.0079(7) -0.0005(7) -0.0083(8)
C18 0.0465(11) 0.0275(10) 0.0265(9) -0.0035(7) -0.0013(8) -0.0112(9)
C19 0.0464(11) 0.0277(10) 0.0309(9) -0.0071(8) -0.0128(8) 0.0008(9)
C20 0.0288(9) 0.0328(10) 0.0392(10) -0.0164(8) -0.0088(8) 0.0006(8)
C21 0.0272(9) 0.0229(9) 0.0311(9) -0.0142(7) -0.0010(7) -0.0044(7)
C22 0.0328(10) 0.0457(12) 0.0318(9) -0.0055(8) 0.0027(8) -0.0181(9)
C23 0.0358(11) 0.0447(13) 0.0609(14) -0.0120(11) 0.0129(10) -0.0125(10)
C24 0.0548(13) 0.0609(15) 0.0465(12) -0.0225(11) 0.0116(10) -0.0360(12)
C25 0.0249(9) 0.0353(10) 0.0348(9) -0.0147(8) 0.0008(7) -0.0085(8)
C26 0.0339(10) 0.0368(11) 0.0499(11) -0.0181(9) 0.0023(8) -0.0136(9)
C27 0.0387(11) 0.0514(13) 0.0570(13) -0.0300(11) 0.0132(10) -0.0118(10)
C28 0.0436(11) 0.0257(9) 0.0357(9) -0.0153(8) -0.0005(8) -0.0072(8)
C29 0.0448(12) 0.0479(13) 0.0512(12) -0.0289(10) -0.0195(10) 0.0043(10)
C30 0.0633(14) 0.0406(12) 0.0293(10) -0.0151(9) 0.0076(9) -0.0178(10)
O3 0.0292(6) 0.0263(7) 0.0327(6) -0.0062(5) -0.0040(5) -0.0034(5)
O7 0.0450(7) 0.0236(6) 0.0263(6) -0.0088(5) -0.0034(5) -0.0096(6)
O1 0.0524(8) 0.0251(7) 0.0398(7) -0.0125(6) -0.0120(6) 0.0007(6)
O5 0.0328(7) 0.0302(7) 0.0539(8) -0.0228(6) -0.0028(6) -0.0071(6)
O4 0.0449(8) 0.0407(8) 0.0455(8) -0.0107(7) 0.0160(6) -0.0113(7)
O2L 0.0495(9) 0.0490(10) 0.0588(10) -0.0189(8) 0.0008(7) -0.0068(8)
O1L 0.0466(9) 0.0521(10) 0.0749(11) -0.0199(9) 0.0026(8) 0.0000(8)
O6 0.0325(8) 0.0571(11) 0.0903(13) -0.0268(10) -0.0020(8) -0.0130(8)
O2 0.0783(12) 0.0512(10) 0.0848(13) -0.0442(10) -0.0383(10) 0.0255(9)
C43 0.0459(11) 0.0335(10) 0.0325(9) -0.0109(8) 0.0020(8) -0.0183(9)
C38 0.0357(10) 0.0341(10) 0.0279(9) -0.0094(8) -0.0044(7) 0.0003(8)
C44 0.0510(12) 0.0207(9) 0.0292(9) -0.0074(7) -0.0035(8) -0.0082(8)
C37 0.0458(12) 0.0297(10) 0.0404(11) -0.0051(9) 0.0088(9) -0.0038(9)
C39 0.0464(12) 0.0408(12) 0.0563(13) -0.0292(10) -0.0068(10) 0.0012(10)
C36 0.0338(11) 0.0482(13) 0.0525(12) -0.0192(10) 0.0049(9) -0.0128(10)
C40 0.0381(11) 0.0364(11) 0.0606(13) -0.0141(10) -0.0020(10) -0.0042(9)
C35 0.0299(10) 0.0347(11) 0.0572(13) -0.0122(10) -0.0032(9) -0.0010(9)
C34 0.0561(14) 0.0466(13) 0.0717(15) -0.0356(12) -0.0163(12) -0.0065(11)
C4L 0.0505(14) 0.0492(15) 0.0840(18) -0.0257(14) -0.0054(13) -0.0039(12)
C42 0.0449(12) 0.0381(12) 0.0882(17) -0.0326(12) 0.0027(12) -0.0173(10)
C3L 0.0567(14) 0.0486(14) 0.0488(13) -0.0147(11) -0.0048(11) -0.0024(11)
C31 0.102(2) 0.0440(14) 0.0399(12) -0.0141(11) -0.0299(13) 0.0231(14)
C2L 0.0683(17) 0.0438(14) 0.0742(17) -0.0191(13) 0.0111(14) -0.0100(13)
C41 0.0503(14) 0.0750(19) 0.102(2) -0.0509(17) -0.0114(14) -0.0224(14)
C33 0.0622(15) 0.0638(16) 0.0687(16) -0.0449(14) -0.0219(12) 0.0109(13)
C1L 0.0577(15) 0.0550(15) 0.0542(14) -0.0094(12) 0.0036(11) 0.0077(12)
C32 0.0808(19) 0.0541(15) 0.0778(18) -0.0409(14) -0.0477(15) 0.0306(14)
Li1 0.0363(16) 0.0254(15) 0.0317(15) -0.0099(12) -0.0057(12) -0.0062(13)
O3L 0.0857(13) 0.0589(11) 0.0509(9) -0.0246(9) -0.0147(9) 0.0135(10)
C5L 0.0643(16) 0.0456(14) 0.0651(15) -0.0259(12) -0.0169(12) 0.0065(12)
C6L 0.0681(17) 0.0463(14) 0.0757(18) -0.0228(13) 0.0048(14) -0.0002(13)

loop_
_atom_type_symbol
_atom_type_description
_atom_type_scat_dispersion_real
_atom_type_scat_dispersion_imag
_atom_type_scat_source
C C 0.0033 0.0016 'International Tables Vol C Tables 4.2.6.8 and 6.1.1.4'
H H 0.0000 0.0000 'International Tables Vol C Tables 4.2.6.8 and 6.1.1.4'
Li Li -0.0003 0.0001 'International Tables Vol C Tables 4.2.6.8 and 6.1.1.4'
N N 0.0061 0.0033 'International Tables Vol C Tables 4.2.6.8 and 6.1.1.4'
O O 0.0106 0.0060 'International Tables Vol C Tables 4.2.6.8 and 6.1.1.4'
Si Si 0.0817 0.0704 'International Tables Vol C Tables 4.2.6.8 and 6.1.1.4'
In In -0.7276 1.3100 'International Tables Vol C Tables 4.2.6.8 and 6.1.1.4'

loop_
_geom_angle_atom_site_label_1
_geom_angle_atom_site_label_2
_geom_angle_atom_site_label_3
_geom_angle
_geom_angle_site_symmetry_1
_geom_angle_site_symmetry_3
_geom_angle_publ_flag
N1 In1 C1 105.96(7) . . ?
N1 In1 C3 108.70(7) . . ?
C1 In1 C3 112.52(7) . . ?
N1 In1 C5 110.06(6) . . ?
C1 In1 C5 106.90(7) . . ?
C3 In1 C5 112.49(7) . . ?
C6 Si1 C12 107.09(10) . . ?
C6 Si1 C11 108.74(9) . . ?
C12 Si1 C11 109.01(11) . . ?
C6 Si1 C7 110.10(9) . . ?
C12 Si1 C7 111.29(12) . . ?
C11 Si1 C7 110.52(11) . . ?
C2 Si2 C9 107.33(10) . . ?
C2 Si2 C8 108.82(10) . . ?
C9 Si2 C8 111.55(12) . . ?
C2 Si2 C10 109.76(10) . . ?
C9 Si2 C10 110.17(14) . . ?
C8 Si2 C10 109.17(13) . . ?
C4 Si3 C13 110.02(9) . . ?
C4 Si3 C15 107.69(11) . . ?
C13 Si3 C15 110.43(11) . . ?
C4 Si3 C14 107.00(10) . . ?
C13 Si3 C14 111.14(11) . . ?
C15 Si3 C14 110.44(14) . . ?
N1 Si4 C28 109.82(8) . . ?
N1 Si4 C29 110.28(9) . . ?
C28 Si4 C29 108.58(10) . . ?
N1 Si4 C30 113.32(8) . . ?
C28 Si4 C30 107.51(10) . . ?
C29 Si4 C30 107.17(11) . . ?
C16 N1 Si4 121.20(11) . . ?
C16 N1 In1 115.12(11) . . ?
Si4 N1 In1 123.56(8) . . ?
C6 C5 In1 168.10(15) . . ?
C5 C6 Si1 171.32(16) . . ?
C2 C1 In1 170.92(16) . . ?
C1 C2 Si2 171.28(17) . . ?
C4 C3 In1 168.97(15) . . ?
C3 C4 Si3 170.17(17) . . ?
C21 C16 C17 119.00(15) . . ?
C21 C16 N1 120.73(15) . . ?
C17 C16 N1 120.27(15) . . ?
C18 C17 C16 119.61(16) . . ?
C18 C17 C22 119.26(16) . . ?
C16 C17 C22 121.05(16) . . ?
C19 C18 C17 121.16(17) . . ?
C20 C19 C18 119.39(17) . . ?
C19 C20 C21 121.45(17) . . ?
C20 C21 C16 119.37(16) . . ?
C20 C21 C25 119.45(16) . . ?
C16 C21 C25 121.16(15) . . ?
C23 C22 C17 111.07(17) . . ?
C23 C22 C24 110.17(17) . . ?
C17 C22 C24 112.20(18) . . ?
C21 C25 C27 112.00(16) . . ?
C21 C25 C26 111.36(15) . . ?
C27 C25 C26 110.48(16) . . ?
C35 O3 C38 109.97(14) . . ?
C35 O3 Li1 117.90(15) . . ?
C38 O3 Li1 128.53(14) . . ?
C43 O7 C44 109.35(14) . 2_655 ?
C43 O7 Li1 125.12(14) . . ?
C44 O7 Li1 121.94(13) 2_655 . ?
C34 O1 C31 109.57(17) . . ?
C34 O1 Li1 124.98(16) . . ?
C31 O1 Li1 125.35(16) . . ?
C42 O5 C39 110.04(16) . . ?
C42 O5 Li1 125.77(16) . . ?
C39 O5 Li1 118.30(15) . . ?
C36 O4 C37 108.90(15) . . ?
C2L O2L C3L 109.91(19) . . ?
C1L O1L C4L 109.49(19) . . ?
C41 O6 C40 109.56(17) . . ?
C32 O2 C33 108.06(18) . . ?
O7 C43 C44 110.21(15) . . ?
O3 C38 C37 110.10(16) . . ?
O7 C44 C43 110.15(15) 2_655 . ?
O4 C37 C38 110.31(17) . . ?
O5 C39 C40 111.07(18) . . ?
O4 C36 C35 110.56(17) . . ?
O6 C40 C39 111.08(18) . . ?
O3 C35 C36 109.81(17) . . ?
O1 C34 C33 110.68(19) . . ?
O1L C4L C3L 110.8(2) . . ?
O5 C42 C41 110.4(2) . . ?
O2L C3L C4L 111.1(2) . . ?
O1 C31 C32 111.1(2) . . ?
O2L C2L C1L 111.6(2) . . ?
O6 C41 C42 111.6(2) . . ?
O2 C33 C34 111.1(2) . . ?
O1L C1L C2L 110.3(2) . . ?
O2 C32 C31 111.5(2) . . ?
O3 Li1 O1 111.43(17) . . ?
O3 Li1 O5 108.84(15) . . ?
O1 Li1 O5 117.00(16) . . ?
O3 Li1 O7 104.76(15) . . ?
O1 Li1 O7 105.93(15) . . ?
O5 Li1 O7 108.10(17) . . ?
C6L O3L C5L 110.0(2) . . ?
O3L C5L C6L 110.3(2) . 2_654 ?
O3L C6L C5L 111.6(2) . 2_654 ?

loop_
_geom_bond_atom_site_label_1
_geom_bond_atom_site_label_2
_geom_bond_distance
_geom_bond_site_symmetry_2
_geom_bond_publ_flag
In1 N1 2.1129(15) . ?
In1 C1 2.1478(18) . ?
In1 C3 2.1542(18) . ?
In1 C5 2.1687(19) . ?
Si1 C6 1.8376(18) . ?
Si1 C12 1.852(2) . ?
Si1 C11 1.863(2) . ?
Si1 C7 1.869(2) . ?
Si2 C2 1.8375(19) . ?
Si2 C9 1.859(2) . ?
Si2 C8 1.860(2) . ?
Si2 C10 1.867(3) . ?
Si3 C4 1.8401(18) . ?
Si3 C13 1.862(2) . ?
Si3 C15 1.865(2) . ?
Si3 C14 1.869(2) . ?
Si4 N1 1.7100(15) . ?
Si4 C28 1.875(2) . ?
Si4 C29 1.876(2) . ?
Si4 C30 1.882(2) . ?
N1 C16 1.425(2) . ?
C5 C6 1.210(3) . ?
C1 C2 1.206(3) . ?
C3 C4 1.207(3) . ?
C16 C21 1.415(2) . ?
C16 C17 1.417(2) . ?
C17 C18 1.394(3) . ?
C17 C22 1.523(3) . ?
C18 C19 1.385(3) . ?
C19 C20 1.385(3) . ?
C20 C21 1.395(3) . ?
C21 C25 1.525(2) . ?
C22 C23 1.519(3) . ?
C22 C24 1.536(3) . ?
C25 C27 1.529(3) . ?
C25 C26 1.535(3) . ?
O3 C35 1.440(2) . ?
O3 C38 1.443(2) . ?
O3 Li1 1.921(3) . ?
O7 C43 1.440(2) . ?
O7 C44 1.445(2) 2_655 ?
O7 Li1 1.959(3) . ?
O1 C34 1.441(3) . ?
O1 C31 1.445(3) . ?
O1 Li1 1.932(3) . ?
O5 C42 1.433(2) . ?
O5 C39 1.442(3) . ?
O5 Li1 1.937(3) . ?
O4 C36 1.418(3) . ?
O4 C37 1.433(3) . ?
O2L C2L 1.417(3) . ?
O2L C3L 1.419(3) . ?
O1L C1L 1.429(3) . ?
O1L C4L 1.429(3) . ?
O6 C41 1.410(4) . ?
O6 C40 1.423(3) . ?
O2 C32 1.406(3) . ?
O2 C33 1.420(3) . ?
C43 C44 1.499(3) . ?
C38 C37 1.507(3) . ?
C44 O7 1.445(2) 2_655 ?
C39 C40 1.492(3) . ?
C36 C35 1.511(3) . ?
C34 C33 1.492(4) . ?
C4L C3L 1.500(4) . ?
C42 C41 1.494(4) . ?
C31 C32 1.482(4) . ?
C2L C1L 1.494(4) . ?
O3L C6L 1.409(3) . ?
O3L C5L 1.418(3) . ?
C5L C6L 1.499(4) 2_654 ?
C6L C5L 1.499(4) 2_654 ?
